data_7227810
loop_
_publ_author_name
'Syu, Herbert J. H.'
'Chiou, Josh Y. Z.'
'Wang, Ju-Chun'
'Lin, Ivan J. B.'

_publ_section_title
;
 Photoluminescence of self-assembled Ag(i) and Au(i) N-heterocyclic
 carbene complexes. Interplay the aurophilic, hydrogen bonding and
 hydrophobic interactions
;
_journal_issue 24
_journal_name_full 'RSC Adv.'
_journal_page_first 14611
_journal_paper_doi 10.1039/C6RA28294F
_journal_volume 7
_journal_year 2017
_chemical_formula_sum 'C35 H68 Au Cl N2 O'
_chemical_formula_weight 765.33
_space_group_crystal_system monoclinic
_space_group_IT_number 14
_space_group_name_Hall '-P 2ybc'
_space_group_name_H-M_alt 'P 1 21/c 1'
_symmetry_space_group_name_Hall '-P 2ybc'
_symmetry_space_group_name_H-M 'P 1 21/c 1'
_atom_sites_solution_hydrogens geom
_audit_creation_method SHELXL-2014/7
_audit_update_record
;
2016-12-16 deposited with the CCDC.
2017-03-06 downloaded from the CCDC.
;
_cell_angle_alpha 90
_cell_angle_beta 92.647(7)
_cell_angle_gamma 90
_cell_formula_units_Z 4
_cell_length_a 24.165(7)
_cell_length_b 8.609(3)
_cell_length_c 18.260(5)
_cell_measurement_reflns_used 4115
_cell_measurement_temperature 296(2)
_cell_measurement_theta_max 19.99
_cell_measurement_theta_min 2.23
_cell_volume 3795(2)
_computing_cell_refinement 'Bruker SAINT'
_computing_data_collection 'Bruker APEX2'
_computing_data_reduction 'Bruker SAINT'
_computing_molecular_graphics 'Bruker SHELXTL'
_computing_publication_material 'Bruker SHELXTL'
_computing_structure_refinement 'SHELXL-2014/7 (Sheldrick, 2014)'
_computing_structure_solution 'SHELXS-97 (Sheldrick, 2008)'
_diffrn_ambient_temperature 296(2)
_diffrn_measured_fraction_theta_full 0.999
_diffrn_measured_fraction_theta_max 0.991
_diffrn_measurement_device_type 'Bruker P4'
_diffrn_measurement_method '\w scans'
_diffrn_radiation_type MoK\a
_diffrn_radiation_wavelength 0.71073
_diffrn_reflns_av_R_equivalents 0.0799
_diffrn_reflns_av_unetI/netI 0.0683
_diffrn_reflns_Laue_measured_fraction_full 0.999
_diffrn_reflns_Laue_measured_fraction_max 0.991
_diffrn_reflns_limit_h_max 28
_diffrn_reflns_limit_h_min -29
_diffrn_reflns_limit_k_max 10
_diffrn_reflns_limit_k_min -10
_diffrn_reflns_limit_l_max 21
_diffrn_reflns_limit_l_min -21
_diffrn_reflns_number 28778
_diffrn_reflns_point_group_measured_fraction_full 0.999
_diffrn_reflns_point_group_measured_fraction_max 0.991
_diffrn_reflns_theta_full 25.242
_diffrn_reflns_theta_max 25.390
_diffrn_reflns_theta_min 0.843
_exptl_absorpt_coefficient_mu 3.973
_exptl_absorpt_correction_T_max 0.7036
_exptl_absorpt_correction_T_min 0.4484
_exptl_absorpt_correction_type multi-scan
_exptl_absorpt_process_details SADABS
_exptl_crystal_colour colourless
_exptl_crystal_density_diffrn 1.340
_exptl_crystal_description prism
_exptl_crystal_F_000 1584
_exptl_crystal_size_max 0.240
_exptl_crystal_size_mid 0.150
_exptl_crystal_size_min 0.095
_refine_diff_density_max 1.117
_refine_diff_density_min -0.774
_refine_diff_density_rms 0.158
_refine_ls_extinction_method none
_refine_ls_goodness_of_fit_ref 1.055
_refine_ls_hydrogen_treatment constr
_refine_ls_matrix_type full
_refine_ls_number_parameters 361
_refine_ls_number_reflns 6914
_refine_ls_number_restraints 1
_refine_ls_restrained_S_all 1.057
_refine_ls_R_factor_all 0.0998
_refine_ls_R_factor_gt 0.0431
_refine_ls_shift/su_max 0.001
_refine_ls_shift/su_mean 0.000
_refine_ls_structure_factor_coef Fsqd
_refine_ls_weighting_details 'w=1/[\s^2^(Fo^2^)+(0.0561P)^2^] where P=(Fo^2^+2Fc^2^)/3'
_refine_ls_weighting_scheme calc
_refine_ls_wR_factor_gt 0.0962
_refine_ls_wR_factor_ref 0.1230
_reflns_Friedel_coverage 0.000
_reflns_number_gt 4104
_reflns_number_total 6914
_reflns_threshold_expression 'I > 2\s(I)'
_cod_data_source_file c6ra28294f2.cif
_cod_data_source_block 1
_cod_original_cell_volume 3794.9(19)
_cod_database_code 7227810
_shelx_shelxl_version_number 2014/7
_shelx_space_group_comment
; 
The symmetry employed for this shelxl refinement is uniquely defined 
by the following loop, which should always be used as a source of 
symmetry information in preference to the above space-group names. 
They are only intended as comments. 
;

loop_
_space_group_symop_operation_xyz
'x, y, z'
'-x, y+1/2, -z+1/2'
'-x, -y, -z'
'x, -y-1/2, z-1/2'

loop_
_atom_site_label
_atom_site_type_symbol
_atom_site_fract_x
_atom_site_fract_y
_atom_site_fract_z
_atom_site_U_iso_or_equiv
_atom_site_adp_type
_atom_site_occupancy
_atom_site_site_symmetry_order
_atom_site_calc_flag
_atom_site_refinement_flags_posn
_atom_site_refinement_flags_adp
Au1 Au 0.48599(2) 0.84359(4) 0.44311(2) 0.05848(13) Uani 1 1 d . .
Cl1 Cl 0.48261(10) 0.9619(3) 0.33088(12) 0.0811(7) Uani 1 1 d . .
O1 O 0.6170(4) 0.8765(10) 0.5776(6) 0.159(4) Uani 1 1 d . U
H1A H 0.5864 0.9011 0.5913 0.238 Uiso 1 1 calc R U
N1 N 0.5253(2) 0.6491(8) 0.5715(4) 0.0599(17) Uani 1 1 d . .
N2 N 0.4453(2) 0.7445(8) 0.5872(4) 0.0578(17) Uani 1 1 d . .
C1 C 0.4861(3) 0.7404(9) 0.5391(4) 0.0500(18) Uani 1 1 d . .
C2 C 0.5099(4) 0.5952(11) 0.6387(5) 0.076(3) Uani 1 1 d . .
H2A H 0.5300 0.5297 0.6704 0.091 Uiso 1 1 calc R U
C3 C 0.4599(3) 0.6566(10) 0.6488(5) 0.068(2) Uani 1 1 d . .
H3A H 0.4388 0.6428 0.6896 0.081 Uiso 1 1 calc R U
C4 C 0.5805(3) 0.6215(10) 0.5448(5) 0.066(2) Uani 1 1 d . .
H4A H 0.5803 0.6449 0.4928 0.080 Uiso 1 1 calc R U
H4B H 0.5899 0.5127 0.5512 0.080 Uiso 1 1 calc R U
C5 C 0.6239(3) 0.7207(11) 0.5851(6) 0.086(3) Uani 1 1 d . U
H5A H 0.6226 0.6963 0.6374 0.103 Uiso 1 1 calc R U
C6 C 0.6825(3) 0.6794(10) 0.5612(5) 0.073(2) Uani 1 1 d . .
H6A H 0.6876 0.5678 0.5648 0.088 Uiso 1 1 calc R U
H6B H 0.6856 0.7083 0.5102 0.088 Uiso 1 1 calc R U
C7 C 0.7280(3) 0.7584(13) 0.6062(6) 0.090(3) Uani 1 1 d . .
H7A H 0.7247 0.8695 0.5986 0.108 Uiso 1 1 calc R U
H7B H 0.7223 0.7383 0.6575 0.108 Uiso 1 1 calc R U
C8 C 0.7857(3) 0.7112(12) 0.5905(6) 0.089(3) Uani 1 1 d . .
H8A H 0.7880 0.5989 0.5942 0.107 Uiso 1 1 calc R U
H8B H 0.7921 0.7384 0.5401 0.107 Uiso 1 1 calc R U
C9 C 0.8314(4) 0.7775(13) 0.6373(6) 0.094(3) Uani 1 1 d . .
H9A H 0.8307 0.8893 0.6304 0.113 Uiso 1 1 calc R U
H9B H 0.8230 0.7580 0.6879 0.113 Uiso 1 1 calc R U
C10 C 0.8881(4) 0.7253(14) 0.6276(7) 0.105(4) Uani 1 1 d . .
H10A H 0.8883 0.6132 0.6328 0.125 Uiso 1 1 calc R U
H10B H 0.8966 0.7475 0.5773 0.125 Uiso 1 1 calc R U
C11 C 0.9340(4) 0.7852(14) 0.6741(6) 0.105(4) Uani 1 1 d . .
H11A H 0.9250 0.7654 0.7245 0.126 Uiso 1 1 calc R U
H11B H 0.9343 0.8970 0.6679 0.126 Uiso 1 1 calc R U
C12 C 0.9907(4) 0.7307(14) 0.6658(7) 0.112(4) Uani 1 1 d . .
H12A H 0.9901 0.6185 0.6710 0.134 Uiso 1 1 calc R U
H12B H 0.9998 0.7522 0.6157 0.134 Uiso 1 1 calc R U
C13 C 1.0365(4) 0.7869(15) 0.7125(7) 0.111(4) Uani 1 1 d . .
H13A H 1.0370 0.8991 0.7076 0.133 Uiso 1 1 calc R U
H13B H 1.0275 0.7647 0.7626 0.133 Uiso 1 1 calc R U
C14 C 1.0927(4) 0.7336(15) 0.7040(7) 0.118(4) Uani 1 1 d . .
H14A H 1.0919 0.6214 0.7088 0.141 Uiso 1 1 calc R U
H14B H 1.1013 0.7554 0.6536 0.141 Uiso 1 1 calc R U
C15 C 1.1397(4) 0.7866(16) 0.7490(7) 0.117(4) Uani 1 1 d . .
H15A H 1.1404 0.8988 0.7442 0.140 Uiso 1 1 calc R U
H15B H 1.1310 0.7650 0.7993 0.140 Uiso 1 1 calc R U
C16 C 1.1952(4) 0.7353(15) 0.7414(7) 0.116(4) Uani 1 1 d . .
H16A H 1.1940 0.6230 0.7454 0.139 Uiso 1 1 calc R U
H16B H 1.2036 0.7577 0.6910 0.139 Uiso 1 1 calc R U
C17 C 1.2422(4) 0.7820(17) 0.7841(7) 0.125(5) Uani 1 1 d . .
H17A H 1.2338 0.7595 0.8345 0.150 Uiso 1 1 calc R U
H17B H 1.2434 0.8943 0.7802 0.150 Uiso 1 1 calc R U
C18 C 1.2989(5) 0.7297(16) 0.7763(8) 0.126(4) Uani 1 1 d . .
H18A H 1.2982 0.6179 0.7826 0.151 Uiso 1 1 calc R U
H18B H 1.3069 0.7480 0.7254 0.151 Uiso 1 1 calc R U
C19 C 1.3459(5) 0.782(2) 0.8180(8) 0.164(7) Uani 1 1 d . .
H19A H 1.3783 0.7299 0.8022 0.246 Uiso 1 1 calc R U
H19B H 1.3500 0.8923 0.8112 0.246 Uiso 1 1 calc R U
H19C H 1.3413 0.7608 0.8689 0.246 Uiso 1 1 calc R U
C20 C 0.3944(3) 0.8344(9) 0.5777(5) 0.063(2) Uani 1 1 d . .
H20A H 0.3998 0.9162 0.5422 0.075 Uiso 1 1 calc R U
H20B H 0.3863 0.8830 0.6239 0.075 Uiso 1 1 calc R U
C21 C 0.3462(3) 0.7369(11) 0.5523(5) 0.073(2) Uani 1 1 d . .
H21A H 0.3408 0.6555 0.5880 0.087 Uiso 1 1 calc R U
H21B H 0.3545 0.6877 0.5063 0.087 Uiso 1 1 calc R U
C22 C 0.2925(3) 0.8290(10) 0.5415(6) 0.078(3) Uani 1 1 d . .
H22A H 0.2974 0.9080 0.5045 0.094 Uiso 1 1 calc R U
H22B H 0.2848 0.8812 0.5869 0.094 Uiso 1 1 calc R U
C23 C 0.2429(3) 0.7269(11) 0.5180(6) 0.081(3) Uani 1 1 d . .
H23A H 0.2512 0.6720 0.4735 0.097 Uiso 1 1 calc R U
H23B H 0.2374 0.6499 0.5558 0.097 Uiso 1 1 calc R U
C24 C 0.1896(3) 0.8176(11) 0.5047(6) 0.090(3) Uani 1 1 d . .
H24A H 0.1949 0.8940 0.4666 0.108 Uiso 1 1 calc R U
H24B H 0.1814 0.8732 0.5491 0.108 Uiso 1 1 calc R U
C25 C 0.1402(3) 0.7157(11) 0.4820(6) 0.084(3) Uani 1 1 d . .
H25A H 0.1488 0.6581 0.4383 0.100 Uiso 1 1 calc R U
H25B H 0.1343 0.6411 0.5207 0.100 Uiso 1 1 calc R U
C26 C 0.0869(4) 0.8065(11) 0.4666(6) 0.091(3) Uani 1 1 d . .
H26A H 0.0784 0.8644 0.5103 0.110 Uiso 1 1 calc R U
H26B H 0.0928 0.8810 0.4279 0.110 Uiso 1 1 calc R U
C27 C 0.0374(3) 0.7056(10) 0.4441(6) 0.082(3) Uani 1 1 d . .
H27A H 0.0317 0.6306 0.4827 0.098 Uiso 1 1 calc R U
H27B H 0.0458 0.6483 0.4003 0.098 Uiso 1 1 calc R U
C28 C -0.0161(3) 0.7962(11) 0.4293(6) 0.094(3) Uani 1 1 d . .
H28A H -0.0243 0.8535 0.4732 0.113 Uiso 1 1 calc R U
H28B H -0.0101 0.8715 0.3909 0.113 Uiso 1 1 calc R U
C29 C -0.0653(3) 0.6996(10) 0.4070(6) 0.079(3) Uani 1 1 d . .
H29A H -0.0717 0.6253 0.4457 0.095 Uiso 1 1 calc R U
H29B H -0.0570 0.6412 0.3634 0.095 Uiso 1 1 calc R U
C30 C -0.1181(4) 0.7905(11) 0.3913(6) 0.091(3) Uani 1 1 d . .
H30A H -0.1259 0.8511 0.4344 0.110 Uiso 1 1 calc R U
H30B H -0.1120 0.8627 0.3517 0.110 Uiso 1 1 calc R U
C31 C -0.1682(3) 0.6930(11) 0.3707(6) 0.082(3) Uani 1 1 d . .
H31A H -0.1741 0.6193 0.4098 0.098 Uiso 1 1 calc R U
H31B H -0.1610 0.6343 0.3268 0.098 Uiso 1 1 calc R U
C32 C -0.2206(4) 0.7880(11) 0.3570(6) 0.086(3) Uani 1 1 d . .
H32A H -0.2268 0.8498 0.4003 0.103 Uiso 1 1 calc R U
H32B H -0.2150 0.8591 0.3168 0.103 Uiso 1 1 calc R U
C33 C -0.2718(4) 0.6914(10) 0.3389(5) 0.076(3) Uani 1 1 d . .
H33A H -0.2663 0.6341 0.2941 0.092 Uiso 1 1 calc R U
H33B H -0.2761 0.6163 0.3779 0.092 Uiso 1 1 calc R U
C34 C -0.3247(4) 0.7848(11) 0.3293(6) 0.085(3) Uani 1 1 d . .
H34A H -0.3300 0.8435 0.3738 0.102 Uiso 1 1 calc R U
H34B H -0.3208 0.8585 0.2897 0.102 Uiso 1 1 calc R U
C35 C -0.3752(4) 0.6865(13) 0.3127(7) 0.115(4) Uani 1 1 d . .
H35A H -0.4072 0.7521 0.3073 0.172 Uiso 1 1 calc R U
H35B H -0.3707 0.6299 0.2681 0.172 Uiso 1 1 calc R U
H35C H -0.3799 0.6148 0.3522 0.172 Uiso 1 1 calc R U

loop_
_atom_site_aniso_label
_atom_site_aniso_U_11
_atom_site_aniso_U_22
_atom_site_aniso_U_33
_atom_site_aniso_U_23
_atom_site_aniso_U_13
_atom_site_aniso_U_12
Au1 0.04805(19) 0.0623(2) 0.0642(2) -0.0043(2) -0.00703(13) -0.0003(2)
Cl1 0.0904(17) 0.0859(17) 0.0660(14) 0.0016(12) -0.0073(12) -0.0028(14)
O1 0.111(7) 0.096(6) 0.268(12) -0.015(7) 0.000(7) 0.013(5)
N1 0.036(3) 0.062(4) 0.081(5) 0.000(4) -0.007(3) -0.003(3)
N2 0.038(4) 0.061(4) 0.074(4) -0.003(4) -0.005(3) -0.003(3)
C1 0.029(4) 0.056(5) 0.065(5) -0.006(4) 0.000(4) 0.006(4)
C2 0.067(6) 0.076(6) 0.083(7) 0.015(5) -0.006(5) 0.002(5)
C3 0.056(5) 0.069(6) 0.079(6) 0.019(5) 0.004(4) 0.003(5)
C4 0.046(5) 0.066(6) 0.087(6) -0.011(4) 0.001(4) 0.018(4)
C5 0.034(5) 0.058(5) 0.164(10) 0.013(6) -0.009(5) 0.001(4)
C6 0.053(5) 0.075(6) 0.091(6) 0.001(5) 0.001(4) 0.006(5)
C7 0.046(5) 0.105(8) 0.119(8) -0.015(7) 0.004(5) 0.009(5)
C8 0.045(5) 0.099(8) 0.123(8) -0.006(6) -0.004(5) 0.001(5)
C9 0.064(7) 0.106(8) 0.113(8) -0.008(7) -0.004(6) 0.000(6)
C10 0.060(7) 0.104(9) 0.149(10) -0.012(8) 0.000(7) 0.001(6)
C11 0.062(7) 0.124(10) 0.129(9) -0.006(8) -0.004(6) -0.002(7)
C12 0.057(7) 0.108(9) 0.169(11) -0.024(8) -0.007(7) -0.003(6)
C13 0.057(7) 0.139(11) 0.137(10) -0.010(8) -0.004(6) 0.000(7)
C14 0.065(7) 0.106(9) 0.179(12) -0.021(9) -0.020(7) -0.004(7)
C15 0.066(7) 0.151(12) 0.132(10) -0.012(8) -0.014(7) 0.007(7)
C16 0.064(7) 0.108(9) 0.174(12) -0.035(9) -0.018(7) -0.003(7)
C17 0.071(8) 0.162(13) 0.139(10) -0.029(9) -0.022(7) 0.015(8)
C18 0.080(9) 0.128(11) 0.168(12) -0.039(9) -0.007(8) 0.004(8)
C19 0.098(10) 0.209(17) 0.183(14) -0.085(13) -0.027(10) 0.007(10)
C20 0.040(4) 0.060(5) 0.088(6) -0.016(5) -0.002(4) 0.010(4)
C21 0.050(5) 0.067(6) 0.101(7) -0.016(5) -0.006(5) -0.001(5)
C22 0.043(5) 0.072(6) 0.118(8) -0.020(6) -0.008(5) 0.013(5)
C23 0.047(5) 0.068(6) 0.127(8) -0.010(6) -0.007(5) 0.007(5)
C24 0.046(5) 0.079(7) 0.143(9) -0.028(6) -0.016(5) 0.006(5)
C25 0.049(5) 0.072(6) 0.128(8) -0.016(6) -0.016(5) 0.004(5)
C26 0.050(5) 0.074(7) 0.149(10) -0.017(6) -0.013(6) 0.007(5)
C27 0.045(5) 0.072(7) 0.128(8) -0.014(6) -0.013(5) 0.000(5)
C28 0.052(6) 0.080(7) 0.148(10) -0.015(6) -0.025(6) 0.011(5)
C29 0.047(5) 0.071(7) 0.118(8) -0.018(5) -0.014(5) 0.004(4)
C30 0.056(6) 0.066(6) 0.150(10) -0.013(6) -0.016(6) 0.006(5)
C31 0.053(5) 0.081(7) 0.110(8) -0.009(5) -0.008(5) 0.002(5)
C32 0.055(6) 0.071(6) 0.129(8) -0.018(6) -0.012(5) 0.003(5)
C33 0.061(6) 0.076(7) 0.091(7) -0.008(5) -0.006(5) 0.007(5)
C34 0.056(6) 0.078(7) 0.120(8) -0.005(6) -0.011(5) -0.001(5)
C35 0.065(7) 0.128(11) 0.150(11) 0.001(8) -0.002(7) 0.008(7)

loop_
_atom_type_symbol
_atom_type_description
_atom_type_scat_dispersion_real
_atom_type_scat_dispersion_imag
_atom_type_scat_source
C C 0.0033 0.0016 'International Tables Vol C Tables 4.2.6.8 and 6.1.1.4'
H H 0.0000 0.0000 'International Tables Vol C Tables 4.2.6.8 and 6.1.1.4'
N N 0.0061 0.0033 'International Tables Vol C Tables 4.2.6.8 and 6.1.1.4'
O O 0.0106 0.0060 'International Tables Vol C Tables 4.2.6.8 and 6.1.1.4'
Cl Cl 0.1484 0.1585 'International Tables Vol C Tables 4.2.6.8 and 6.1.1.4'
Au Au -2.0133 8.8022 'International Tables Vol C Tables 4.2.6.8 and 6.1.1.4'

loop_
_geom_angle_atom_site_label_1
_geom_angle_atom_site_label_2
_geom_angle_atom_site_label_3
_geom_angle
C1 Au1 Cl1 178.0(2)
C1 N1 C2 111.9(7)
C1 N1 C4 125.7(7)
C2 N1 C4 122.1(7)
C1 N2 C3 110.3(7)
C1 N2 C20 125.0(7)
C3 N2 C20 124.7(7)
N1 C1 N2 104.5(7)
N1 C1 Au1 128.8(5)
N2 C1 Au1 126.7(6)
C3 C2 N1 105.8(8)
C2 C3 N2 107.5(8)
N1 C4 C5 111.6(7)
O1 C5 C4 115.3(8)
O1 C5 C6 108.0(8)
C4 C5 C6 110.9(8)
C7 C6 C5 113.5(8)
C8 C7 C6 116.0(8)
C9 C8 C7 117.6(9)
C10 C9 C8 119.4(9)
C11 C10 C9 120.9(10)
C10 C11 C12 121.1(10)
C13 C12 C11 121.8(10)
C14 C13 C12 121.8(11)
C15 C14 C13 123.7(11)
C16 C15 C14 124.4(11)
C17 C16 C15 126.6(11)
C16 C17 C18 126.6(12)
C19 C18 C17 125.8(12)
N2 C20 C21 112.4(7)
C20 C21 C22 113.3(7)
C21 C22 C23 112.8(7)
C24 C23 C22 113.4(7)
C23 C24 C25 113.3(8)
C26 C25 C24 113.6(8)
C27 C26 C25 113.9(7)
C26 C27 C28 113.9(8)
C29 C28 C27 115.0(8)
C28 C29 C30 114.7(7)
C31 C30 C29 114.8(8)
C30 C31 C32 113.3(8)
C33 C32 C31 114.0(8)
C34 C33 C32 114.3(8)
C35 C34 C33 113.4(8)

loop_
_geom_bond_atom_site_label_1
_geom_bond_atom_site_label_2
_geom_bond_distance
Au1 C1 1.965(8)
Au1 Cl1 2.286(2)
O1 C5 1.359(11)
N1 C1 1.347(9)
N1 C2 1.379(10)
N1 C4 1.461(9)
N2 C1 1.351(9)
N2 C3 1.387(10)
N2 C20 1.456(9)
C2 C3 1.339(11)
C4 C5 1.517(12)
C5 C6 1.543(11)
C6 C7 1.504(12)
C7 C8 1.493(11)
C8 C9 1.478(12)
C9 C10 1.461(13)
C10 C11 1.459(13)
C11 C12 1.463(13)
C12 C13 1.449(13)
C13 C14 1.449(13)
C14 C15 1.444(14)
C15 C16 1.426(13)
C16 C17 1.407(13)
C17 C18 1.455(14)
C18 C19 1.412(15)
C20 C21 1.492(10)
C21 C22 1.524(11)
C22 C23 1.533(11)
C23 C24 1.516(11)
C24 C25 1.524(11)
C25 C26 1.523(11)
C26 C27 1.518(11)
C27 C28 1.524(11)
C28 C29 1.494(11)
C29 C30 1.512(11)
C30 C31 1.506(12)
C31 C32 1.519(11)
C32 C33 1.515(12)
C33 C34 1.513(11)
C34 C35 1.504(12)
